data_4312780
loop_
_publ_author_name
'Helen T. Chifotides'
'Kemal V. Catalan'
'Kim R. Dunbar'

_publ_section_title
;
 Dirhodium Formamidinate Compounds with Bidentate Nitrogen Chelating
 Ligands
;
_journal_name_full 'Inorganic Chemistry'
_journal_page_first 8739
_journal_page_last 8747
_journal_paper_doi 10.1021/ic034737b
_journal_volume 42
_journal_year 2003
_chemical_formula_sum 'C52 H49 B2 F8 N9 Rh2'
_chemical_formula_weight 1179.44
_chemical_name_common '[Rh2(form)2(bpy)2(CH3CN)][BF4]2'
_space_group_IT_number 14
_symmetry_cell_setting monoclinic
_symmetry_space_group_name_Hall '-P 2yab'
_symmetry_space_group_name_H-M 'P 1 21/a 1'
_atom_sites_solution_hydrogens geom
_atom_sites_solution_primary direct
_atom_sites_solution_secondary difmap
_audit_creation_method SHELXL-97
_cell_angle_alpha 90.00
_cell_angle_beta 109.1890(10)
_cell_angle_gamma 90.00
_cell_formula_units_Z 4
_cell_length_a 19.4534(4)
_cell_length_b 13.8298(3)
_cell_length_c 19.8218(5)
_cell_measurement_temperature 173(2)
_cell_volume 5036.5(2)
_computing_cell_refinement 'SAINT (Bruker)'
_computing_data_collection 'SMART (Bruker)'
_computing_data_reduction 'SAINT (Bruker)'
_computing_structure_refinement 'SHELXL-97 (Sheldrick, 1997)'
_computing_structure_solution 'SHELXS-97 (Sheldrick, 1990)'
_diffrn_ambient_temperature 173(2)
_diffrn_measured_fraction_theta_full 0.944
_diffrn_measured_fraction_theta_max 0.944
_diffrn_measurement_device_type 'Bruker SMART 1000'
_diffrn_measurement_method '/w scans'
_diffrn_radiation_monochromator graphite
_diffrn_radiation_source 'fine-focus sealed tube'
_diffrn_radiation_type MoK\a
_diffrn_radiation_wavelength 0.71069
_diffrn_reflns_av_R_equivalents 0.0766
_diffrn_reflns_av_sigmaI/netI 0.1018
_diffrn_reflns_limit_h_max 25
_diffrn_reflns_limit_h_min -22
_diffrn_reflns_limit_k_max 17
_diffrn_reflns_limit_k_min -18
_diffrn_reflns_limit_l_max 25
_diffrn_reflns_limit_l_min -26
_diffrn_reflns_number 36489
_diffrn_reflns_theta_full 28.29
_diffrn_reflns_theta_max 28.29
_diffrn_reflns_theta_min 1.83
_exptl_absorpt_coefficient_mu 0.731
_exptl_absorpt_correction_T_max 0.9304
_exptl_absorpt_correction_T_min 0.9109
_exptl_absorpt_correction_type multi-scan
_exptl_absorpt_process_details SADABS
_exptl_crystal_colour green
_exptl_crystal_density_diffrn 1.555
_exptl_crystal_density_method 'not measured'
_exptl_crystal_description rhombohedral
_exptl_crystal_F_000 2384
_exptl_crystal_size_max 0.13
_exptl_crystal_size_mid 0.13
_exptl_crystal_size_min 0.10
_refine_diff_density_max 0.520
_refine_diff_density_min -0.529
_refine_diff_density_rms 0.105
_refine_ls_extinction_method none
_refine_ls_goodness_of_fit_ref 1.013
_refine_ls_hydrogen_treatment mixed
_refine_ls_matrix_type full
_refine_ls_number_parameters 672
_refine_ls_number_reflns 11822
_refine_ls_number_restraints 0
_refine_ls_restrained_S_all 1.013
_refine_ls_R_factor_all 0.1258
_refine_ls_R_factor_gt 0.0589
_refine_ls_shift/su_max 0.115
_refine_ls_shift/su_mean 0.001
_refine_ls_structure_factor_coef Fsqd
_refine_ls_weighting_details 'calc w=1/[\s^2^(Fo^2^)+(0.0295P)^2^+4.0922P] where P=(Fo^2^+2Fc^2^)/3'
_refine_ls_weighting_scheme calc
_refine_ls_wR_factor_gt 0.0860
_refine_ls_wR_factor_ref 0.1018
_reflns_number_gt 7079
_reflns_number_total 11822
_reflns_threshold_expression >2sigma(I)
_cod_data_source_file ic034737bsi20030630_121512_3.cif
_cod_data_source_block C:\Structures\Helen\Kemal\kvc18b\solved\Compound3.CIF
_cod_depositor_comments
;
The following automatic conversions were performed:

'_exptl_absorpt_correction_type' value 'multiscan' changed to
'multi-scan' according to the built-in table from CIF Core dictionary
named 'cif_core.dic' version 2.4.1 from 2010-06-29.

Automatic conversion script
Id: cif_fix_values 1646 2011-03-28 12:23:43Z adriana 
;
_cod_database_code 4312780

loop_
_symmetry_equiv_pos_as_xyz
'x, y, z'
'-x+1/2, y+1/2, -z'
'-x, -y, -z'
'x-1/2, -y-1/2, z'

loop_
_atom_site_label
_atom_site_type_symbol
_atom_site_fract_x
_atom_site_fract_y
_atom_site_fract_z
_atom_site_U_iso_or_equiv
_atom_site_adp_type
_atom_site_occupancy
_atom_site_symmetry_multiplicity
_atom_site_calc_flag
_atom_site_refinement_flags
_atom_site_disorder_assembly
_atom_site_disorder_group
Rh1 Rh 0.309969(19) 0.11178(2) 0.217297(18) 0.02399(9) Uani 1 1 d . . .
Rh2 Rh 0.317495(19) -0.07455(2) 0.215316(18) 0.02426(10) Uani 1 1 d . . ..
N1A N 0.32589(19) 0.1399(2) 0.12243(18) 0.0265(8) Uani 1 1 d . . .
N3B N 0.41648(19) 0.1055(3) 0.27736(19) 0.0273(9) Uani 1 1 d . . .
N3A N 0.28486(18) 0.0903(2) 0.30783(17) 0.0244(8) Uani 1 1 d . . .
N1A' N 0.20493(18) 0.1319(2) 0.15455(18) 0.0253(8) Uani 1 1 d . . .
N1 N 0.3160(2) -0.2275(3) 0.21495(19) 0.0316(9) Uani 1 1 d . . .
N1B N 0.3741(2) -0.0781(2) 0.1452(2) 0.0309(9) Uani 1 1 d . . .
N4B N 0.40992(19) -0.0568(3) 0.30401(18) 0.0273(9) Uani 1 1 d . . .
N4A N 0.25831(19) -0.0729(3) 0.28482(18) 0.0288(9) Uani 1 1 d . . .
N1B' N 0.23329(19) -0.0807(2) 0.12074(17) 0.0265(8) Uani 1 1 d . . .
F1 F 0.38806(18) 0.5888(3) 0.12361(18) 0.0936(13) Uani 1 1 d . . .
F2 F 0.50190(19) 0.5380(3) 0.14841(18) 0.0849(12) Uani 1 1 d . . .
F3 F 0.47100(18) 0.6218(3) 0.23052(16) 0.0761(11) Uani 1 1 d . . .
F4 F 0.4610(10) 0.6969(9) 0.1377(8) 0.153(9) Uani 0.50 1 d P . .
F4A F 0.4891(6) 0.6829(11) 0.1231(8) 0.092(5) Uani 0.50 1 d P . .
F5 F 0.1549(2) 0.4467(3) 0.23311(17) 0.0803(11) Uani 1 1 d . . .
F6 F 0.19667(19) 0.3677(2) 0.15525(17) 0.0749(10) Uani 1 1 d . . .
F7 F 0.07428(19) 0.3878(2) 0.13080(19) 0.0756(10) Uani 1 1 d . . .
F8 F 0.14544(17) 0.5150(2) 0.12706(16) 0.0609(9) Uani 1 1 d . . .
B1 B 0.4595(4) 0.6103(5) 0.1586(3) 0.0519(17) Uani 1 1 d . . .
B2 B 0.1423(4) 0.4292(5) 0.1622(3) 0.0515(17) Uani 1 1 d . . .
C12A C 0.3252(3) 0.2353(4) 0.4747(2) 0.0449(14) Uani 1 1 d . . .
H12A H 0.3456 0.2263 0.5249 0.054 Uiso 1 1 calc R . .
C17A C 0.2415(3) -0.3037(4) 0.3766(3) 0.0577(17) Uani 1 1 d . . .
H17A H 0.2719 -0.3453 0.4121 0.069 Uiso 1 1 calc R . .
C16A C 0.2704(3) -0.2203(4) 0.3578(3) 0.0523(16) Uani 1 1 d . . .
H16A H 0.3204 -0.2056 0.3810 0.063 Uiso 1 1 calc R . .
C3B C 0.3632(3) -0.0910(3) 0.0218(3) 0.0457(14) Uani 1 1 d . . .
H3B H 0.3338 -0.0952 -0.0270 0.055 Uiso 1 1 calc R . .
C4B' C 0.1281(3) -0.0778(3) -0.0127(3) 0.0458(14) Uani 1 1 d . . .
H4B' H 0.0919 -0.0753 -0.0586 0.055 Uiso 1 1 calc R . .
C5B' C 0.1082(3) -0.0782(3) 0.0474(3) 0.0411(12) Uani 1 1 d . . .
H5B' H 0.0584 -0.0776 0.0441 0.049 Uiso 1 1 calc R . .
C4A' C 0.0688(3) 0.1787(3) 0.0605(3) 0.0389(12) Uani 1 1 d . . .
H4A' H 0.0221 0.1953 0.0284 0.047 Uiso 1 1 calc R . .
C21A C 0.1373(3) -0.4184(3) 0.3643(3) 0.0489(14) Uani 1 1 d . . .
H21A H 0.0912 -0.4031 0.3719 0.073 Uiso 1 1 calc R . .
H21B H 0.1715 -0.4455 0.4083 0.073 Uiso 1 1 calc R . .
H21C H 0.1287 -0.4658 0.3256 0.073 Uiso 1 1 calc R . .
C4A C 0.3313(3) 0.1682(3) -0.0149(3) 0.0459(14) Uani 1 1 d . . .
H4A H 0.3333 0.1765 -0.0618 0.055 Uiso 1 1 calc R . .
C20A C 0.1561(3) -0.1808(4) 0.2756(3) 0.0417(13) Uani 1 1 d . . .
H20A H 0.1252 -0.1384 0.2411 0.050 Uiso 1 1 calc R . .
C19A C 0.1274(3) -0.2643(4) 0.2942(3) 0.0439(13) Uani 1 1 d . . .
H19A H 0.0773 -0.2785 0.2715 0.053 Uiso 1 1 calc R . .
C5A C 0.3948(3) 0.1577(3) 0.0429(3) 0.0414(13) Uani 1 1 d . . .
H5A H 0.4411 0.1599 0.0364 0.050 Uiso 1 1 calc R . .
C19B C 0.4781(2) -0.2894(3) 0.3960(3) 0.0375(12) Uani 1 1 d . . .
H19B H 0.4900 -0.3522 0.3840 0.045 Uiso 1 1 calc R . .
C17B C 0.4674(3) -0.1759(4) 0.4822(3) 0.0404(13) Uani 1 1 d . . .
H17B H 0.4723 -0.1600 0.5302 0.048 Uiso 1 1 calc R . .
C18A C 0.1693(3) -0.3271(3) 0.3445(3) 0.0342(12) Uani 1 1 d . . .
C8A C 0.2916(2) 0.1688(3) 0.3561(2) 0.0258(10) Uani 1 1 d . . .
C6A' C 0.1467(2) 0.1347(3) 0.1754(3) 0.0355(12) Uani 1 1 d . . .
H6A' H 0.1529 0.1200 0.2238 0.043 Uiso 1 1 calc R . .
C5A' C 0.0776(3) 0.1578(3) 0.1307(3) 0.0395(12) Uani 1 1 d . . .
H5A' H 0.0374 0.1591 0.1480 0.047 Uiso 1 1 calc R . .
C2B' C 0.2533(3) -0.0826(3) 0.0616(2) 0.0296(11) Uani 1 1 d . . .
C11A C 0.3000(3) 0.3253(4) 0.4485(3) 0.0427(13) Uani 1 1 d . . .
C2B C 0.3312(3) -0.0844(3) 0.0742(2) 0.0335(12) Uani 1 1 d . . .
C1 C 0.3092(3) -0.3086(4) 0.2207(3) 0.0376(12) Uani 1 1 d . . .
C15B C 0.4365(2) -0.1275(3) 0.3591(2) 0.0279(10) Uani 1 1 d . . .
C3B' C 0.2008(3) -0.0812(3) -0.0066(2) 0.0419(13) Uani 1 1 d . . .
H3B' H 0.2150 -0.0826 -0.0481 0.050 Uiso 1 1 calc R . .
C2 C 0.3018(3) -0.4115(3) 0.2320(3) 0.0633(17) Uani 1 1 d . . .
H2A H 0.3444 -0.4343 0.2708 0.095 Uiso 1 1 calc R . .
H2B H 0.2981 -0.4469 0.1881 0.095 Uiso 1 1 calc R . .
H2C H 0.2577 -0.4228 0.2446 0.095 Uiso 1 1 calc R . .
C8B C 0.4600(2) 0.1904(3) 0.2883(2) 0.0286(11) Uani 1 1 d . . .
C13B C 0.5357(2) 0.1887(3) 0.3121(2) 0.0345(12) Uani 1 1 d . . .
H13B H 0.5606 0.1285 0.3188 0.041 Uiso 1 1 calc R . .
C20B C 0.4553(2) -0.2194(3) 0.3429(2) 0.0316(11) Uani 1 1 d . . .
H20B H 0.4526 -0.2345 0.2953 0.038 Uiso 1 1 calc R . .
C12B C 0.5745(3) 0.2739(4) 0.3260(3) 0.0390(12) Uani 1 1 d . . .
H12B H 0.6262 0.2712 0.3449 0.047 Uiso 1 1 calc R . .
C9A C 0.2679(2) 0.2601(3) 0.3291(2) 0.0301(11) Uani 1 1 d . . .
H9A H 0.2488 0.2697 0.2789 0.036 Uiso 1 1 calc R . .
C2A' C 0.1953(2) 0.1537(3) 0.0843(2) 0.0297(11) Uani 1 1 d . . .
C6B C 0.4461(3) -0.0797(3) 0.1617(3) 0.0408(12) Uani 1 1 d . . .
H6B H 0.4754 -0.0762 0.2106 0.049 Uiso 1 1 calc R . .
C7B C 0.4421(2) 0.0283(3) 0.3159(2) 0.0295(10) Uani 1 1 d . . .
H7B H 0.4863 0.0341 0.3547 0.035 Uiso 1 1 calc R . .
C2A C 0.2629(2) 0.1530(3) 0.0657(2) 0.0287(10) Uani 1 1 d . . .
C15A C 0.2283(2) -0.1581(3) 0.3061(2) 0.0255(10) Uani 1 1 d . . .
C10A C 0.2718(3) 0.3377(3) 0.3749(2) 0.0374(12) Uani 1 1 d . . .
H10A H 0.2551 0.3996 0.3557 0.045 Uiso 1 1 calc R . .
C13A C 0.3216(3) 0.1574(3) 0.4295(2) 0.0379(12) Uani 1 1 d . . .
H13A H 0.3398 0.0961 0.4489 0.046 Uiso 1 1 calc R . .
C6B' C 0.1624(2) -0.0794(3) 0.1129(2) 0.0320(11) Uani 1 1 d . . .
H6B' H 0.1486 -0.0792 0.1546 0.038 Uiso 1 1 calc R . .
C10B C 0.4659(3) 0.3645(3) 0.2845(2) 0.0349(12) Uani 1 1 d . . .
H10B H 0.4413 0.4246 0.2724 0.042 Uiso 1 1 calc R . .
C9B C 0.4262(2) 0.2798(3) 0.2730(2) 0.0339(12) Uani 1 1 d . . .
H9B H 0.3746 0.2829 0.2542 0.041 Uiso 1 1 calc R . .
C16B C 0.4443(2) -0.1058(3) 0.4299(2) 0.0340(11) Uani 1 1 d . . .
H16B H 0.4337 -0.0425 0.4423 0.041 Uiso 1 1 calc R . .
C6A C 0.3895(3) 0.1440(3) 0.1100(3) 0.0344(11) Uani 1 1 d . . .
H6A H 0.4332 0.1371 0.1494 0.041 Uiso 1 1 calc R . .
C7A C 0.2626(2) 0.0057(3) 0.3238(2) 0.0255(10) Uani 1 1 d . . .
H7A H 0.2490 0.0012 0.3655 0.031 Uiso 1 1 calc R . .
C14A C 0.3035(4) 0.4092(4) 0.4992(3) 0.074(2) Uani 1 1 d . . .
H14A H 0.2543 0.4250 0.4989 0.111 Uiso 1 1 calc R . .
H14B H 0.3249 0.4657 0.4839 0.111 Uiso 1 1 calc R . .
H14C H 0.3336 0.3908 0.5477 0.111 Uiso 1 1 calc R . .
C21B C 0.5061(3) -0.3468(4) 0.5235(3) 0.0615(17) Uani 1 1 d . . .
H21D H 0.5381 -0.3185 0.5681 0.092 Uiso 1 1 calc R . .
H21E H 0.5320 -0.3985 0.5081 0.092 Uiso 1 1 calc R . .
H21F H 0.4626 -0.3734 0.5313 0.092 Uiso 1 1 calc R . .
C4B C 0.4380(3) -0.0916(4) 0.0402(3) 0.0554(16) Uani 1 1 d . . .
H4B H 0.4600 -0.0958 0.0040 0.067 Uiso 1 1 calc R . .
C5B C 0.4805(3) -0.0862(4) 0.1102(3) 0.0524(15) Uani 1 1 d . . .
H5B H 0.5321 -0.0869 0.1235 0.063 Uiso 1 1 calc R . .
C14B C 0.5838(3) 0.4560(3) 0.3311(3) 0.0512(15) Uani 1 1 d . . .
H14D H 0.5868 0.4853 0.2872 0.077 Uiso 1 1 calc R . .
H14E H 0.6329 0.4420 0.3635 0.077 Uiso 1 1 calc R . .
H14F H 0.5595 0.5009 0.3543 0.077 Uiso 1 1 calc R . .
C3A' C 0.1280(3) 0.1757(3) 0.0366(2) 0.0373(12) Uani 1 1 d . . .
H3A' H 0.1223 0.1885 -0.0120 0.045 Uiso 1 1 calc R . .
C3A C 0.2652(3) 0.1665(3) -0.0030(2) 0.0389(13) Uani 1 1 d . . .
H3A H 0.2213 0.1745 -0.0419 0.047 Uiso 1 1 calc R . .
C18B C 0.4837(3) -0.2691(4) 0.4662(3) 0.0396(12) Uani 1 1 d . . .
C11B C 0.5407(3) 0.3632(3) 0.3132(2) 0.0339(12) Uani 1 1 d . . .

loop_
_atom_site_aniso_label
_atom_site_aniso_U_11
_atom_site_aniso_U_22
_atom_site_aniso_U_33
_atom_site_aniso_U_23
_atom_site_aniso_U_13
_atom_site_aniso_U_12
Rh1 0.0228(2) 0.0223(2) 0.02533(18) -0.00189(16) 0.00579(15) -0.00122(17)
Rh2 0.0245(2) 0.0222(2) 0.02511(18) -0.00299(16) 0.00679(15) -0.00285(17)
N1A 0.027(2) 0.019(2) 0.034(2) -0.0013(16) 0.0124(18) -0.0041(17)
N3B 0.023(2) 0.019(2) 0.037(2) -0.0011(17) 0.0063(17) -0.0029(17)
N3A 0.025(2) 0.021(2) 0.0242(19) -0.0016(15) 0.0044(16) 0.0005(16)
N1A' 0.024(2) 0.024(2) 0.0262(19) -0.0019(16) 0.0060(16) -0.0044(16)
N1 0.030(2) 0.033(2) 0.027(2) -0.003(2) 0.0046(17) -0.001(2)
N1B 0.034(2) 0.019(2) 0.043(2) -0.0023(17) 0.0163(19) 0.0002(18)
N4B 0.022(2) 0.022(2) 0.032(2) -0.0007(16) 0.0018(17) 0.0003(17)
N4A 0.030(2) 0.028(2) 0.029(2) -0.0005(18) 0.0113(17) -0.0028(18)
N1B' 0.032(2) 0.020(2) 0.0256(19) -0.0021(15) 0.0061(17) -0.0058(17)
F1 0.048(2) 0.160(4) 0.062(2) -0.040(2) 0.0031(18) 0.006(2)
F2 0.078(3) 0.100(3) 0.078(3) -0.030(2) 0.027(2) 0.021(2)
F3 0.070(2) 0.101(3) 0.0427(19) -0.0296(18) -0.0012(17) 0.022(2)
F4 0.33(2) 0.015(5) 0.077(7) 0.024(5) 0.025(12) 0.002(9)
F4A 0.063(6) 0.108(11) 0.081(9) 0.004(6) -0.010(5) -0.040(6)
F5 0.114(3) 0.080(3) 0.044(2) -0.0058(18) 0.023(2) -0.006(2)
F6 0.082(3) 0.065(2) 0.069(2) -0.0017(19) 0.014(2) 0.021(2)
F7 0.073(3) 0.047(2) 0.090(3) -0.0042(19) 0.005(2) -0.0124(19)
F8 0.069(2) 0.0459(19) 0.069(2) 0.0124(17) 0.0232(18) 0.0020(17)
B1 0.048(4) 0.052(4) 0.040(4) -0.013(3) -0.007(3) 0.007(4)
B2 0.067(5) 0.041(4) 0.045(4) -0.007(3) 0.015(3) 0.000(4)
C12A 0.065(4) 0.041(3) 0.024(3) -0.009(2) 0.009(3) 0.002(3)
C17A 0.032(3) 0.058(4) 0.078(4) 0.039(3) 0.012(3) 0.006(3)
C16A 0.029(3) 0.068(4) 0.051(3) 0.025(3) 0.000(3) -0.011(3)
C3B 0.075(4) 0.028(3) 0.049(3) -0.005(2) 0.042(3) 0.001(3)
C4B' 0.056(4) 0.027(3) 0.037(3) 0.003(2) -0.007(3) -0.006(3)
C5B' 0.033(3) 0.037(3) 0.043(3) 0.001(2) -0.001(2) -0.003(2)
C4A' 0.029(3) 0.031(3) 0.047(3) -0.003(2) -0.001(2) 0.001(2)
C21A 0.051(3) 0.034(3) 0.070(4) 0.000(3) 0.031(3) -0.010(3)
C4A 0.079(4) 0.027(3) 0.041(3) 0.002(2) 0.032(3) 0.000(3)
C20A 0.026(3) 0.044(3) 0.048(3) 0.012(2) 0.002(2) -0.002(2)
C19A 0.022(3) 0.055(4) 0.047(3) 0.008(3) 0.000(2) -0.012(3)
C5A 0.051(4) 0.025(3) 0.059(4) 0.002(2) 0.033(3) -0.002(3)
C19B 0.034(3) 0.027(3) 0.048(3) -0.001(2) 0.009(2) 0.002(2)
C17B 0.039(3) 0.051(4) 0.028(3) 0.000(2) 0.007(2) 0.001(3)
C18A 0.036(3) 0.023(3) 0.051(3) -0.004(2) 0.024(3) -0.005(2)
C8A 0.023(3) 0.027(3) 0.027(2) -0.0050(19) 0.009(2) -0.004(2)
C6A' 0.024(3) 0.038(3) 0.043(3) 0.000(2) 0.010(2) -0.003(2)
C5A' 0.030(3) 0.038(3) 0.051(3) -0.004(2) 0.014(3) -0.002(2)
C2B' 0.046(3) 0.017(2) 0.028(2) -0.0045(19) 0.016(2) -0.008(2)
C11A 0.051(4) 0.037(3) 0.037(3) -0.014(2) 0.010(3) 0.005(3)
C2B 0.056(3) 0.017(3) 0.036(3) -0.002(2) 0.027(3) -0.002(2)
C1 0.033(3) 0.035(3) 0.040(3) -0.009(3) 0.005(2) -0.001(3)
C15B 0.021(2) 0.027(3) 0.031(2) 0.000(2) 0.003(2) -0.003(2)
C3B' 0.070(4) 0.024(3) 0.029(3) -0.002(2) 0.013(3) -0.008(3)
C2 0.078(5) 0.026(3) 0.082(5) 0.002(3) 0.021(4) -0.005(3)
C8B 0.025(3) 0.026(3) 0.033(3) -0.005(2) 0.008(2) -0.001(2)
C13B 0.027(3) 0.030(3) 0.045(3) -0.001(2) 0.009(2) 0.004(2)
C20B 0.027(3) 0.031(3) 0.032(3) -0.005(2) 0.003(2) -0.001(2)
C12B 0.020(3) 0.042(3) 0.056(3) -0.003(3) 0.012(2) -0.007(2)
C9A 0.029(3) 0.032(3) 0.028(2) 0.004(2) 0.006(2) 0.000(2)
C2A' 0.032(3) 0.025(3) 0.031(3) -0.004(2) 0.008(2) 0.002(2)
C6B 0.040(3) 0.028(3) 0.059(3) -0.004(2) 0.022(3) -0.003(2)
C7B 0.025(3) 0.027(3) 0.036(3) -0.005(2) 0.009(2) 0.000(2)
C2A 0.033(3) 0.016(2) 0.036(3) 0.000(2) 0.010(2) -0.002(2)
C15A 0.026(3) 0.028(3) 0.024(2) -0.0014(19) 0.009(2) -0.003(2)
C10A 0.042(3) 0.033(3) 0.036(3) -0.008(2) 0.011(2) 0.002(2)
C13A 0.047(3) 0.030(3) 0.030(3) 0.000(2) 0.003(2) 0.007(2)
C6B' 0.034(3) 0.028(3) 0.030(2) -0.006(2) 0.005(2) -0.005(2)
C10B 0.037(3) 0.024(3) 0.045(3) -0.001(2) 0.015(2) -0.002(2)
C9B 0.018(3) 0.034(3) 0.045(3) -0.002(2) 0.004(2) -0.002(2)
C16B 0.028(3) 0.034(3) 0.037(3) -0.004(2) 0.007(2) -0.001(2)
C6A 0.039(3) 0.024(3) 0.043(3) 0.000(2) 0.017(2) -0.001(2)
C7A 0.019(2) 0.031(3) 0.023(2) 0.0016(19) 0.0027(18) 0.0037(19)
C14A 0.107(5) 0.049(4) 0.057(4) -0.028(3) 0.013(4) 0.015(4)
C21B 0.070(4) 0.057(4) 0.055(4) 0.018(3) 0.016(3) 0.007(3)
C4B 0.076(5) 0.036(4) 0.079(4) 0.000(3) 0.059(4) 0.008(3)
C5B 0.049(4) 0.038(3) 0.087(5) -0.003(3) 0.045(4) 0.002(3)
C14B 0.040(3) 0.036(3) 0.078(4) -0.009(3) 0.019(3) -0.016(3)
C3A' 0.045(3) 0.026(3) 0.033(3) -0.003(2) 0.002(2) 0.002(2)
C3A 0.057(4) 0.031(3) 0.031(3) 0.001(2) 0.017(3) -0.005(3)
C18B 0.038(3) 0.044(3) 0.035(3) 0.010(2) 0.010(2) 0.002(3)
C11B 0.030(3) 0.033(3) 0.039(3) -0.003(2) 0.012(2) -0.012(2)

loop_
_atom_type_symbol
_atom_type_description
_atom_type_scat_dispersion_real
_atom_type_scat_dispersion_imag
_atom_type_scat_source
C C 0.0033 0.0016 'International Tables Vol C Tables 4.2.6.8 and 6.1.1.4'
H H 0.0000 0.0000 'International Tables Vol C Tables 4.2.6.8 and 6.1.1.4'
N N 0.0061 0.0033 'International Tables Vol C Tables 4.2.6.8 and 6.1.1.4'
B B 0.0013 0.0007 'International Tables Vol C Tables 4.2.6.8 and 6.1.1.4'
F F 0.0171 0.0103 'International Tables Vol C Tables 4.2.6.8 and 6.1.1.4'
Rh Rh -1.1178 0.9187 'International Tables Vol C Tables 4.2.6.8 and 6.1.1.4'

loop_
_geom_angle_atom_site_label_1
_geom_angle_atom_site_label_2
_geom_angle_atom_site_label_3
_geom_angle
_geom_angle_site_symmetry_1
_geom_angle_site_symmetry_3
_geom_angle_publ_flag
N3B Rh1 N1A' 174.28(14) . . ?
N3B Rh1 N3A 88.33(14) . . ?
N1A' Rh1 N3A 94.32(13) . . ?
N3B Rh1 N1A 96.55(14) . . ?
N1A' Rh1 N1A 80.60(14) . . ?
N3A Rh1 N1A 174.55(14) . . ?
N3B Rh1 Rh2 85.06(10) . . ?
N1A' Rh1 Rh2 100.24(9) . . ?
N3A Rh1 Rh2 84.18(9) . . ?
N1A Rh1 Rh2 98.60(10) . . ?
N1B Rh2 N1B' 79.83(14) . . ?
N1B Rh2 N4A 178.70(15) . . ?
N1B' Rh2 N4A 99.07(14) . . ?
N1B Rh2 N4B 93.94(15) . . ?
N1B' Rh2 N4B 172.30(14) . . ?
N4A Rh2 N4B 87.21(14) . . ?
N1B Rh2 N1 89.04(14) . . ?
N1B' Rh2 N1 87.12(14) . . ?
N4A Rh2 N1 90.21(14) . . ?
N4B Rh2 N1 97.37(14) . . ?
N1B Rh2 Rh1 94.62(10) . . ?
N1B' Rh2 Rh1 91.31(9) . . ?
N4A Rh2 Rh1 86.10(10) . . ?
N4B Rh2 Rh1 84.64(10) . . ?
N1 Rh2 Rh1 175.71(11) . . ?
C6A N1A C2A 118.2(4) . . ?
C6A N1A Rh1 127.3(3) . . ?
C2A N1A Rh1 114.5(3) . . ?
C7B N3B C8B 119.4(4) . . ?
C7B N3B Rh1 119.8(3) . . ?
C8B N3B Rh1 119.8(3) . . ?
C7A N3A C8A 118.7(3) . . ?
C7A N3A Rh1 122.3(3) . . ?
C8A N3A Rh1 119.1(3) . . ?
C6A' N1A' C2A' 117.5(4) . . ?
C6A' N1A' Rh1 127.1(3) . . ?
C2A' N1A' Rh1 115.1(3) . . ?
C1 N1 Rh2 170.3(4) . . ?
C6B N1B C2B 118.9(4) . . ?
C6B N1B Rh2 126.5(3) . . ?
C2B N1B Rh2 114.5(3) . . ?
C7B N4B C15B 116.3(4) . . ?
C7B N4B Rh2 119.1(3) . . ?
C15B N4B Rh2 124.1(3) . . ?
C7A N4A C15A 117.1(3) . . ?
C7A N4A Rh2 117.2(3) . . ?
C15A N4A Rh2 123.8(3) . . ?
C6B' N1B' C2B' 118.6(4) . . ?
C6B' N1B' Rh2 126.3(3) . . ?
C2B' N1B' Rh2 115.1(3) . . ?
F4A F4 B1 89(2) . . ?
F4 F4A B1 61.3(18) . . ?
F4 B1 F2 124.7(11) . . ?
F4 B1 F1 99.7(9) . . ?
F2 B1 F1 109.4(5) . . ?
F4 B1 F3 102.4(9) . . ?
F2 B1 F3 109.9(5) . . ?
F1 B1 F3 110.0(6) . . ?
F4 B1 F4A 30.0(12) . . ?
F2 B1 F4A 94.7(8) . . ?
F1 B1 F4A 113.9(7) . . ?
F3 B1 F4A 117.8(8) . . ?
F5 B2 F7 110.8(5) . . ?
F5 B2 F8 110.0(5) . . ?
F7 B2 F8 108.7(5) . . ?
F5 B2 F6 108.9(5) . . ?
F7 B2 F6 110.2(5) . . ?
F8 B2 F6 108.2(5) . . ?
C11A C12A C13A 121.4(4) . . ?
C18A C17A C16A 121.0(5) . . ?
C15A C16A C17A 121.4(5) . . ?
C4B C3B C2B 120.0(5) . . ?
C5B' C4B' C3B' 119.9(5) . . ?
C4B' C5B' C6B' 118.2(5) . . ?
C5A' C4A' C3A' 119.9(5) . . ?
C3A C4A C5A 118.9(5) . . ?
C15A C20A C19A 121.2(5) . . ?
C18A C19A C20A 121.8(4) . . ?
C6A C5A C4A 118.7(5) . . ?
C18B C19B C20B 121.2(4) . . ?
C16B C17B C18B 121.4(5) . . ?
C19A C18A C17A 117.3(4) . . ?
C19A C18A C21A 121.4(4) . . ?
C17A C18A C21A 121.3(5) . . ?
C13A C8A C9A 118.6(4) . . ?
C13A C8A N3A 122.1(4) . . ?
C9A C8A N3A 119.3(4) . . ?
N1A' C6A' C5A' 123.9(4) . . ?
C4A' C5A' C6A' 117.9(5) . . ?
N1B' C2B' C3B' 120.7(4) . . ?
N1B' C2B' C2B 115.6(4) . . ?
C3B' C2B' C2B 123.7(4) . . ?
C12A C11A C10A 118.5(4) . . ?
C12A C11A C14A 120.4(5) . . ?
C10A C11A C14A 121.1(5) . . ?
C3B C2B N1B 120.0(5) . . ?
C3B C2B C2B' 125.1(5) . . ?
N1B C2B C2B' 114.8(4) . . ?
N1 C1 C2 177.1(6) . . ?
C20B C15B C16B 118.7(4) . . ?
C20B C15B N4B 120.3(4) . . ?
C16B C15B N4B 121.0(4) . . ?
C4B' C3B' C2B' 119.1(5) . . ?
C9B C8B C13B 117.7(4) . . ?
C9B C8B N3B 119.1(4) . . ?
C13B C8B N3B 123.2(4) . . ?
C12B C13B C8B 120.2(4) . . ?
C15B C20B C19B 120.2(4) . . ?
C13B C12B C11B 122.0(4) . . ?
C10A C9A C8A 120.7(4) . . ?
C3A' C2A' N1A' 121.7(4) . . ?
C3A' C2A' C2A 123.8(4) . . ?
N1A' C2A' C2A 114.5(4) . . ?
N1B C6B C5B 122.8(5) . . ?
N3B C7B N4B 123.8(4) . . ?
N1A C2A C3A 120.8(4) . . ?
N1A C2A C2A' 115.0(4) . . ?
C3A C2A C2A' 124.2(4) . . ?
C20A C15A C16A 117.2(4) . . ?
C20A C15A N4A 120.9(4) . . ?
C16A C15A N4A 121.9(4) . . ?
C9A C10A C11A 120.5(5) . . ?
C8A C13A C12A 120.3(4) . . ?
N1B' C6B' C5B' 123.5(4) . . ?
C9B C10B C11B 121.1(5) . . ?
C10B C9B C8B 121.3(4) . . ?
C17B C16B C15B 120.4(4) . . ?
N1A C6A C5A 123.3(5) . . ?
N4A C7A N3A 123.5(4) . . ?
C5B C4B C3B 120.2(5) . . ?
C4B C5B C6B 118.2(5) . . ?
C2A' C3A' C4A' 119.0(5) . . ?
C4A C3A C2A 120.1(5) . . ?
C17B C18B C19B 118.0(4) . . ?
C17B C18B C21B 121.1(5) . . ?
C19B C18B C21B 121.0(5) . . ?
C10B C11B C12B 117.5(4) . . ?
C10B C11B C14B 121.0(5) . . ?
C12B C11B C14B 121.4(4) . . ?

loop_
_geom_bond_atom_site_label_1
_geom_bond_atom_site_label_2
_geom_bond_distance
_geom_bond_site_symmetry_2
_geom_bond_publ_flag
Rh1 N3B 2.024(3) . ?
Rh1 N1A' 2.032(3) . ?
Rh1 N3A 2.031(3) . ?
Rh1 N1A 2.041(3) . ?
Rh1 Rh2 2.5821(5) . ?
Rh2 N1B 2.037(4) . ?
Rh2 N1B' 2.046(3) . ?
Rh2 N4A 2.066(3) . ?
Rh2 N4B 2.075(3) . ?
Rh2 N1 2.116(4) . ?
N1A C6A 1.340(5) . ?
N1A C2A 1.376(5) . ?
N3B C7B 1.313(5) . ?
N3B C8B 1.423(5) . ?
N3A C7A 1.321(5) . ?
N3A C8A 1.424(5) . ?
N1A' C6A' 1.328(5) . ?
N1A' C2A' 1.377(5) . ?
N1 C1 1.140(5) . ?
N1B C6B 1.331(6) . ?
N1B C2B 1.383(6) . ?
N4B C7B 1.317(5) . ?
N4B C15B 1.430(5) . ?
N4A C7A 1.320(5) . ?
N4A C15A 1.439(5) . ?
N1B' C6B' 1.337(5) . ?
N1B' C2B' 1.351(5) . ?
F1 B1 1.367(7) . ?
F2 B1 1.352(7) . ?
F3 B1 1.379(7) . ?
F4 F4A 0.72(3) . ?
F4 B1 1.271(14) . ?
F4A B1 1.449(15) . ?
F5 B2 1.367(7) . ?
F6 B2 1.398(7) . ?
F7 B2 1.388(7) . ?
F8 B2 1.388(7) . ?
C12A C11A 1.376(7) . ?
C12A C13A 1.389(6) . ?
C17A C18A 1.376(7) . ?
C17A C16A 1.387(7) . ?
C16A C15A 1.382(6) . ?
C3B C4B 1.378(7) . ?
C3B C2B 1.380(6) . ?
C4B' C5B' 1.369(7) . ?
C4B' C3B' 1.379(7) . ?
C5B' C6B' 1.376(6) . ?
C4A' C5A' 1.377(6) . ?
C4A' C3A' 1.382(6) . ?
C21A C18A 1.516(6) . ?
C4A C3A 1.380(7) . ?
C4A C5A 1.390(7) . ?
C20A C15A 1.370(6) . ?
C20A C19A 1.384(6) . ?
C19A C18A 1.370(6) . ?
C5A C6A 1.381(6) . ?
C19B C18B 1.388(6) . ?
C19B C20B 1.392(6) . ?
C17B C16B 1.383(6) . ?
C17B C18B 1.387(7) . ?
C8A C13A 1.387(6) . ?
C8A C9A 1.390(6) . ?
C6A' C5A' 1.382(6) . ?
C2B' C3B' 1.402(6) . ?
C2B' C2B 1.453(6) . ?
C11A C10A 1.390(6) . ?
C11A C14A 1.523(6) . ?
C1 C2 1.455(7) . ?
C15B C20B 1.389(6) . ?
C15B C16B 1.393(6) . ?
C8B C9B 1.387(6) . ?
C8B C13B 1.390(6) . ?
C13B C12B 1.378(6) . ?
C12B C11B 1.384(6) . ?
C9A C10A 1.390(6) . ?
C2A' C3A' 1.373(6) . ?
C2A' C2A 1.477(6) . ?
C6B C5B 1.394(6) . ?
C2A C3A 1.390(6) . ?
C10B C9B 1.380(6) . ?
C10B C11B 1.376(6) . ?
C21B C18B 1.521(6) . ?
C4B C5B 1.365(7) . ?
C14B C11B 1.510(6) . ?

loop_
_geom_torsion_atom_site_label_1
_geom_torsion_atom_site_label_2
_geom_torsion_atom_site_label_3
_geom_torsion_atom_site_label_4
_geom_torsion
_geom_torsion_site_symmetry_1
_geom_torsion_site_symmetry_2
_geom_torsion_site_symmetry_3
_geom_torsion_site_symmetry_4
_geom_torsion_publ_flag
N3B Rh1 Rh2 N1B -74.16(15) . . . . ?
N1A' Rh1 Rh2 N1B 103.66(14) . . . . ?
N3A Rh1 Rh2 N1B -162.98(14) . . . . ?
N1A Rh1 Rh2 N1B 21.74(15) . . . . ?
N3B Rh1 Rh2 N1B' -154.06(14) . . . . ?
N1A' Rh1 Rh2 N1B' 23.76(14) . . . . ?
N3A Rh1 Rh2 N1B' 117.12(14) . . . . ?
N1A Rh1 Rh2 N1B' -58.16(14) . . . . ?
N3B Rh1 Rh2 N4A 106.94(14) . . . . ?
N1A' Rh1 Rh2 N4A -75.25(14) . . . . ?
N3A Rh1 Rh2 N4A 18.11(13) . . . . ?
N1A Rh1 Rh2 N4A -157.17(14) . . . . ?
N3B Rh1 Rh2 N4B 19.38(14) . . . . ?
N1A' Rh1 Rh2 N4B -162.80(13) . . . . ?
N3A Rh1 Rh2 N4B -69.44(14) . . . . ?
N1A Rh1 Rh2 N4B 115.28(14) . . . . ?
N3B Rh1 Rh2 N1 137.5(14) . . . . ?
N1A' Rh1 Rh2 N1 -44.7(14) . . . . ?
N3A Rh1 Rh2 N1 48.7(14) . . . . ?
N1A Rh1 Rh2 N1 -126.6(14) . . . . ?
N3B Rh1 N1A C6A 4.2(4) . . . . ?
N1A' Rh1 N1A C6A 179.1(4) . . . . ?
N3A Rh1 N1A C6A 157.8(13) . . . . ?
Rh2 Rh1 N1A C6A -81.8(4) . . . . ?
N3B Rh1 N1A C2A -177.8(3) . . . . ?
N1A' Rh1 N1A C2A -2.9(3) . . . . ?
N3A Rh1 N1A C2A -24.2(16) . . . . ?
Rh2 Rh1 N1A C2A 96.2(3) . . . . ?
N1A' Rh1 N3B C7B 175.4(12) . . . . ?
N3A Rh1 N3B C7B 57.7(3) . . . . ?
N1A Rh1 N3B C7B -124.8(3) . . . . ?
Rh2 Rh1 N3B C7B -26.6(3) . . . . ?
N1A' Rh1 N3B C8B 7.2(16) . . . . ?
N3A Rh1 N3B C8B -110.6(3) . . . . ?
N1A Rh1 N3B C8B 67.0(3) . . . . ?
Rh2 Rh1 N3B C8B 165.1(3) . . . . ?
N3B Rh1 N3A C7A -102.9(3) . . . . ?
N1A' Rh1 N3A C7A 82.1(3) . . . . ?
N1A Rh1 N3A C7A 103.2(14) . . . . ?
Rh2 Rh1 N3A C7A -17.7(3) . . . . ?
N3B Rh1 N3A C8A 76.9(3) . . . . ?
N1A' Rh1 N3A C8A -98.1(3) . . . . ?
N1A Rh1 N3A C8A -77.0(15) . . . . ?
Rh2 Rh1 N3A C8A 162.1(3) . . . . ?
N3B Rh1 N1A' C6A' -113.4(14) . . . . ?
N3A Rh1 N1A' C6A' 4.1(4) . . . . ?
N1A Rh1 N1A' C6A' -173.9(4) . . . . ?
Rh2 Rh1 N1A' C6A' 88.9(4) . . . . ?
N3B Rh1 N1A' C2A' 60.0(15) . . . . ?
N3A Rh1 N1A' C2A' 177.5(3) . . . . ?
N1A Rh1 N1A' C2A' -0.5(3) . . . . ?
Rh2 Rh1 N1A' C2A' -97.6(3) . . . . ?
N1B Rh2 N1 C1 -175(2) . . . . ?
N1B' Rh2 N1 C1 -95(2) . . . . ?
N4A Rh2 N1 C1 4(2) . . . . ?
N4B Rh2 N1 C1 91(2) . . . . ?
Rh1 Rh2 N1 C1 -27(4) . . . . ?
N1B' Rh2 N1B C6B -177.7(4) . . . . ?
N4A Rh2 N1B C6B -145(6) . . . . ?
N4B Rh2 N1B C6B 6.9(4) . . . . ?
N1 Rh2 N1B C6B -90.5(4) . . . . ?
Rh1 Rh2 N1B C6B 91.8(4) . . . . ?
N1B' Rh2 N1B C2B -1.2(3) . . . . ?
N4A Rh2 N1B C2B 32(7) . . . . ?
N4B Rh2 N1B C2B -176.6(3) . . . . ?
N1 Rh2 N1B C2B 86.1(3) . . . . ?
Rh1 Rh2 N1B C2B -91.7(3) . . . . ?
N1B Rh2 N4B C7B 75.3(3) . . . . ?
N1B' Rh2 N4B C7B 39.6(12) . . . . ?
N4A Rh2 N4B C7B -105.3(3) . . . . ?
N1 Rh2 N4B C7B 164.9(3) . . . . ?
Rh1 Rh2 N4B C7B -18.9(3) . . . . ?
N1B Rh2 N4B C15B -113.2(3) . . . . ?
N1B' Rh2 N4B C15B -149.0(9) . . . . ?
N4A Rh2 N4B C15B 66.2(3) . . . . ?
N1 Rh2 N4B C15B -23.7(3) . . . . ?
Rh1 Rh2 N4B C15B 152.5(3) . . . . ?
N1B Rh2 N4A C7A -148(6) . . . . ?
N1B' Rh2 N4A C7A -115.3(3) . . . . ?
N4B Rh2 N4A C7A 60.2(3) . . . . ?
N1 Rh2 N4A C7A 157.5(3) . . . . ?
Rh1 Rh2 N4A C7A -24.6(3) . . . . ?
N1B Rh2 N4A C15A 48(7) . . . . ?
N1B' Rh2 N4A C15A 80.7(3) . . . . ?
N4B Rh2 N4A C15A -103.8(3) . . . . ?
N1 Rh2 N4A C15A -6.4(3) . . . . ?
Rh1 Rh2 N4A C15A 171.4(3) . . . . ?
N1B Rh2 N1B' C6B' -178.3(4) . . . . ?
N4A Rh2 N1B' C6B' 2.4(4) . . . . ?
N4B Rh2 N1B' C6B' -141.9(9) . . . . ?
N1 Rh2 N1B' C6B' 92.2(4) . . . . ?
Rh1 Rh2 N1B' C6B' -83.8(3) . . . . ?
N1B Rh2 N1B' C2B' -0.9(3) . . . . ?
N4A Rh2 N1B' C2B' 179.9(3) . . . . ?
N4B Rh2 N1B' C2B' 35.5(12) . . . . ?
N1 Rh2 N1B' C2B' -90.4(3) . . . . ?
Rh1 Rh2 N1B' C2B' 93.6(3) . . . . ?
F4A F4 B1 F2 0(3) . . . . ?
F4A F4 B1 F1 -122(2) . . . . ?
F4A F4 B1 F3 125(2) . . . . ?
F4 F4A B1 F2 -180(2) . . . . ?
F4 F4A B1 F1 66(2) . . . . ?
F4 F4A B1 F3 -64(2) . . . . ?
C18A C17A C16A C15A -0.4(9) . . . . ?
C3B' C4B' C5B' C6B' 1.7(7) . . . . ?
C15A C20A C19A C18A 1.1(8) . . . . ?
C3A C4A C5A C6A 1.2(7) . . . . ?
C20A C19A C18A C17A 0.4(8) . . . . ?
C20A C19A C18A C21A -179.9(5) . . . . ?
C16A C17A C18A C19A -0.7(8) . . . . ?
C16A C17A C18A C21A 179.6(5) . . . . ?
C7A N3A C8A C13A 42.4(6) . . . . ?
Rh1 N3A C8A C13A -137.4(4) . . . . ?
C7A N3A C8A C9A -138.0(4) . . . . ?
Rh1 N3A C8A C9A 42.2(5) . . . . ?
C2A' N1A' C6A' C5A' 0.3(7) . . . . ?
Rh1 N1A' C6A' C5A' 173.6(3) . . . . ?
C3A' C4A' C5A' C6A' 0.4(7) . . . . ?
N1A' C6A' C5A' C4A' 0.2(7) . . . . ?
C6B' N1B' C2B' C3B' 1.3(6) . . . . ?
Rh2 N1B' C2B' C3B' -176.4(3) . . . . ?
C6B' N1B' C2B' C2B -179.7(4) . . . . ?
Rh2 N1B' C2B' C2B 2.6(5) . . . . ?
C13A C12A C11A C10A -1.4(8) . . . . ?
C13A C12A C11A C14A 179.1(5) . . . . ?
C4B C3B C2B N1B 0.1(7) . . . . ?
C4B C3B C2B C2B' 179.7(4) . . . . ?
C6B N1B C2B C3B -0.7(6) . . . . ?
Rh2 N1B C2B C3B -177.5(3) . . . . ?
C6B N1B C2B C2B' 179.7(4) . . . . ?
Rh2 N1B C2B C2B' 2.9(5) . . . . ?
N1B' C2B' C2B C3B 176.8(4) . . . . ?
C3B' C2B' C2B C3B -4.2(7) . . . . ?
N1B' C2B' C2B N1B -3.6(6) . . . . ?
C3B' C2B' C2B N1B 175.3(4) . . . . ?
Rh2 N1 C1 C2 -54(12) . . . . ?
C7B N4B C15B C20B -129.2(4) . . . . ?
Rh2 N4B C15B C20B 59.1(5) . . . . ?
C7B N4B C15B C16B 50.5(6) . . . . ?
Rh2 N4B C15B C16B -121.2(4) . . . . ?
C5B' C4B' C3B' C2B' -1.5(7) . . . . ?
N1B' C2B' C3B' C4B' 0.0(7) . . . . ?
C2B C2B' C3B' C4B' -178.9(4) . . . . ?
C7B N3B C8B C9B -152.7(4) . . . . ?
Rh1 N3B C8B C9B 15.6(5) . . . . ?
C7B N3B C8B C13B 29.1(6) . . . . ?
Rh1 N3B C8B C13B -162.6(3) . . . . ?
C9B C8B C13B C12B 5.9(7) . . . . ?
N3B C8B C13B C12B -175.8(4) . . . . ?
C16B C15B C20B C19B 3.1(7) . . . . ?
N4B C15B C20B C19B -177.2(4) . . . . ?
C18B C19B C20B C15B -1.0(7) . . . . ?
C8B C13B C12B C11B -3.7(7) . . . . ?
C13A C8A C9A C10A -2.2(7) . . . . ?
N3A C8A C9A C10A 178.2(4) . . . . ?
C6A' N1A' C2A' C3A' -1.4(6) . . . . ?
Rh1 N1A' C2A' C3A' -175.5(3) . . . . ?
C6A' N1A' C2A' C2A 177.6(4) . . . . ?
Rh1 N1A' C2A' C2A 3.5(5) . . . . ?
C2B N1B C6B C5B 0.8(7) . . . . ?
Rh2 N1B C6B C5B 177.2(3) . . . . ?
C8B N3B C7B N4B -171.5(4) . . . . ?
Rh1 N3B C7B N4B 20.2(6) . . . . ?
C15B N4B C7B N3B -167.5(4) . . . . ?
Rh2 N4B C7B N3B 4.6(6) . . . . ?
C6A N1A C2A C3A 2.4(6) . . . . ?
Rh1 N1A C2A C3A -175.8(3) . . . . ?
C6A N1A C2A C2A' -176.3(4) . . . . ?
Rh1 N1A C2A C2A' 5.5(5) . . . . ?
C3A' C2A' C2A N1A 173.0(4) . . . . ?
N1A' C2A' C2A N1A -6.0(5) . . . . ?
C3A' C2A' C2A C3A -5.6(7) . . . . ?
N1A' C2A' C2A C3A 175.4(4) . . . . ?
C19A C20A C15A C16A -2.2(7) . . . . ?
C19A C20A C15A N4A 177.8(4) . . . . ?
C17A C16A C15A C20A 1.9(8) . . . . ?
C17A C16A C15A N4A -178.1(5) . . . . ?
C7A N4A C15A C20A 95.3(5) . . . . ?
Rh2 N4A C15A C20A -100.7(5) . . . . ?
C7A N4A C15A C16A -84.7(6) . . . . ?
Rh2 N4A C15A C16A 79.3(5) . . . . ?
C8A C9A C10A C11A 0.4(7) . . . . ?
C12A C11A C10A C9A 1.4(8) . . . . ?
C14A C11A C10A C9A -179.0(5) . . . . ?
C9A C8A C13A C12A 2.3(7) . . . . ?
N3A C8A C13A C12A -178.1(4) . . . . ?
C11A C12A C13A C8A -0.5(8) . . . . ?
C2B' N1B' C6B' C5B' -1.2(7) . . . . ?
Rh2 N1B' C6B' C5B' 176.2(3) . . . . ?
C4B' C5B' C6B' N1B' -0.3(7) . . . . ?
C11B C10B C9B C8B -1.5(7) . . . . ?
C13B C8B C9B C10B -3.4(7) . . . . ?
N3B C8B C9B C10B 178.2(4) . . . . ?
C18B C17B C16B C15B 0.2(7) . . . . ?
C20B C15B C16B C17B -2.7(7) . . . . ?
N4B C15B C16B C17B 177.6(4) . . . . ?
C2A N1A C6A C5A -2.1(6) . . . . ?
Rh1 N1A C6A C5A 175.9(3) . . . . ?
C4A C5A C6A N1A 0.2(7) . . . . ?
C15A N4A C7A N3A -175.8(4) . . . . ?
Rh2 N4A C7A N3A 19.2(5) . . . . ?
C8A N3A C7A N4A -176.2(4) . . . . ?
Rh1 N3A C7A N4A 3.6(6) . . . . ?
C2B C3B C4B C5B 0.4(8) . . . . ?
C3B C4B C5B C6B -0.3(8) . . . . ?
N1B C6B C5B C4B -0.3(8) . . . . ?
N1A' C2A' C3A' C4A' 2.0(7) . . . . ?
C2A C2A' C3A' C4A' -176.9(4) . . . . ?
C5A' C4A' C3A' C2A' -1.5(7) . . . . ?
C5A C4A C3A C2A -0.9(7) . . . . ?
N1A C2A C3A C4A -1.0(7) . . . . ?
C2A' C2A C3A C4A 177.6(4) . . . . ?
C16B C17B C18B C19B 1.8(7) . . . . ?
C16B C17B C18B C21B -177.4(5) . . . . ?
C20B C19B C18B C17B -1.5(7) . . . . ?
C20B C19B C18B C21B 177.8(5) . . . . ?
C9B C10B C11B C12B 3.8(7) . . . . ?
C9B C10B C11B C14B -175.2(4) . . . . ?
C13B C12B C11B C10B -1.2(7) . . . . ?
C13B C12B C11B C14B 177.8(5) . . . . ?
